data_4118138
loop_
_publ_author_name
'Jianfeng Li'
'Bruce C. Noll'
'Allen G. Oliver'
'W. Robert Scheidt'

_publ_section_title
;
 Structural Insights into Ligand Dynamics: Correlated Oxygen and Picket
 Motion in Oxycobalt Picket Fence Porphyrins
;
_journal_name_full 'Journal of the American Chemical Society'
_journal_page_first 10595
_journal_page_last 10606
_journal_paper_doi 10.1021/ja303475a
_journal_volume 134
_journal_year 2012
_chemical_formula_moiety 'C69 H72 Co N10 O6, C6 H6'
_chemical_formula_sum 'C75 H78 Co N10 O6'
_chemical_formula_weight 1274.40
_chemical_name_common '[Co(TpivPP)(1-EtIm)(O2)]C6H6'
_chemical_name_systematic
; 
 ? 
;
_space_group_IT_number 15
_space_group_name_Hall '-C 2yc'
_symmetry_cell_setting monoclinic
_symmetry_space_group_name_Hall '-C 2yc'
_symmetry_space_group_name_H-M 'C 1 2/c 1'
_atom_sites_solution_hydrogens geom
_atom_sites_solution_primary direct
_atom_sites_solution_secondary difmap
_audit_creation_method SHELXL-97
_cell_angle_alpha 90.00
_cell_angle_beta 90.169(2)
_cell_angle_gamma 90.00
_cell_formula_units_Z 4
_cell_length_a 18.5681(7)
_cell_length_b 19.2564(8)
_cell_length_c 18.4497(7)
_cell_measurement_reflns_used 8532
_cell_measurement_temperature 200(2)
_cell_measurement_theta_max 26.2539
_cell_measurement_theta_min 2.2077
_cell_volume 6596.7(4)
_computing_cell_refinement 'APEX2/SAINT (Bruker, 2007)'
_computing_data_collection 'APEX2 (Bruker, 2008)'
_computing_data_reduction 'SAINT/XPREP (Bruker, 2007; Sheldrick, 2008)'
_computing_molecular_graphics 'XP (Sheldrick, 2008)'
_computing_publication_material 'XCIF (Sheldrick, 2008)/enCIFer (CCDC, 2005)'
_computing_structure_refinement 'XL (Sheldrick, 2008)'
_computing_structure_solution 'XS (Sheldrick, 2008)'
_diffrn_ambient_temperature 200(2)
_diffrn_measured_fraction_theta_full 0.990
_diffrn_measured_fraction_theta_max 0.990
_diffrn_measurement_device_type 'Brucker d8 ApexII CCD diffractometer'
_diffrn_measurement_method '\f and \w scans'
_diffrn_radiation_monochromator graphite
_diffrn_radiation_source 'fine-focus sealed tube'
_diffrn_radiation_type MoK\a
_diffrn_radiation_wavelength 0.71073
_diffrn_reflns_av_R_equivalents 0.0352
_diffrn_reflns_av_sigmaI/netI 0.0447
_diffrn_reflns_limit_h_max 18
_diffrn_reflns_limit_h_min -24
_diffrn_reflns_limit_k_max 24
_diffrn_reflns_limit_k_min -25
_diffrn_reflns_limit_l_max 23
_diffrn_reflns_limit_l_min -24
_diffrn_reflns_number 27807
_diffrn_reflns_theta_full 27.62
_diffrn_reflns_theta_max 27.62
_diffrn_reflns_theta_min 1.52
_exptl_absorpt_coefficient_mu 0.322
_exptl_absorpt_correction_T_max 0.9413
_exptl_absorpt_correction_T_min 0.8847
_exptl_absorpt_correction_type multi-scan
_exptl_absorpt_process_details 'Sheldrick, G. M. (2008) SADABS. University of G\"ottingen, Germany.'
_exptl_crystal_colour black
_exptl_crystal_density_diffrn 1.283
_exptl_crystal_description diamond
_exptl_crystal_F_000 2692
_exptl_crystal_size_max 0.39
_exptl_crystal_size_mid 0.26
_exptl_crystal_size_min 0.19
_refine_diff_density_max 0.353
_refine_diff_density_min -0.259
_refine_diff_density_rms 0.047
_refine_ls_extinction_method none
_refine_ls_goodness_of_fit_ref 1.013
_refine_ls_hydrogen_treatment constr
_refine_ls_matrix_type full
_refine_ls_number_parameters 497
_refine_ls_number_reflns 7611
_refine_ls_number_restraints 0
_refine_ls_restrained_S_all 1.013
_refine_ls_R_factor_all 0.0911
_refine_ls_R_factor_gt 0.0486
_refine_ls_shift/su_max 0.001
_refine_ls_shift/su_mean 0.000
_refine_ls_structure_factor_coef Fsqd
_refine_ls_weighting_details 'calc w=1/[\s^2^(Fo^2^)+(0.0751P)^2^+3.1380P] where P=(Fo^2^+2Fc^2^)/3'
_refine_ls_weighting_scheme calc
_refine_ls_wR_factor_gt 0.1266
_refine_ls_wR_factor_ref 0.1498
_reflns_number_gt 4828
_reflns_number_total 7611
_reflns_threshold_expression >2sigma(I)
_cod_data_source_file ja303475a_si_004.cif
_cod_data_source_block jfli33_0m
_cod_database_code 4118138

loop_
_symmetry_equiv_pos_as_xyz
'x, y, z'
'-x, y, -z+1/2'
'x+1/2, y+1/2, z'
'-x+1/2, y+1/2, -z+1/2'
'-x, -y, -z'
'x, -y, z-1/2'
'-x+1/2, -y+1/2, -z'
'x+1/2, -y+1/2, z-1/2'

loop_
_atom_site_label
_atom_site_type_symbol
_atom_site_fract_x
_atom_site_fract_y
_atom_site_fract_z
_atom_site_U_iso_or_equiv
_atom_site_adp_type
_atom_site_occupancy
_atom_site_symmetry_multiplicity
_atom_site_calc_flag
_atom_site_refinement_flags
_atom_site_disorder_assembly
_atom_site_disorder_group
Co1 Co 0.5000 0.86278(2) 0.7500 0.03774(14) Uani 1 2 d S . .
N1 N 0.45623(10) 0.86207(8) 0.65227(9) 0.0391(4) Uani 1 1 d . A .
N2 N 0.40317(10) 0.86095(9) 0.79385(9) 0.0422(4) Uani 1 1 d . A .
N5 N 0.25915(11) 0.73366(11) 0.62992(13) 0.0647(6) Uani 1 1 d . A .
H5A H 0.3062 0.7384 0.6327 0.078 Uiso 1 1 calc R . .
N6 N 0.38992(13) 0.75119(11) 0.99745(10) 0.0631(6) Uani 1 1 d . A .
H6A H 0.3998 0.7555 0.9511 0.076 Uiso 1 1 calc R . .
O1 O 0.5000 0.76419(12) 0.7500 0.0565(6) Uani 1 2 d S . .
O2A O 0.5435(4) 0.7286(2) 0.7715(4) 0.065(3) Uani 0.412(11) 1 d P . 1
O2B O 0.493(3) 0.7276(11) 0.7972(14) 0.087(15) Uani 0.088(11) 1 d P . 2
O3 O 0.17142(12) 0.65428(12) 0.61620(15) 0.0962(8) Uani 1 1 d . C .
O4 O 0.36864(16) 0.67099(12) 1.08220(11) 0.1008(8) Uani 1 1 d . B .
C(A1 C 0.49090(12) 0.86623(11) 0.58704(11) 0.0425(5) Uani 1 1 d . . .
C(A2 C 0.38406(12) 0.85826(11) 0.63535(11) 0.0424(5) Uani 1 1 d . . .
C(A3 C 0.33807(12) 0.85629(11) 0.75873(12) 0.0434(5) Uani 1 1 d . . .
C(A4 C 0.38630(13) 0.86372(12) 0.86635(12) 0.0457(5) Uani 1 1 d . . .
C(B1 C 0.43944(13) 0.86531(12) 0.52876(12) 0.0503(6) Uani 1 1 d . A .
H(BA H 0.4499 0.8681 0.4785 0.060 Uiso 1 1 calc R . .
C(B2 C 0.37440(14) 0.85974(12) 0.55844(12) 0.0508(6) Uani 1 1 d . A .
H(BB H 0.3298 0.8572 0.5332 0.061 Uiso 1 1 calc R . .
C(B3 C 0.28032(13) 0.85476(13) 0.81017(13) 0.0532(6) Uani 1 1 d . A .
H(BC H 0.2304 0.8507 0.7996 0.064 Uiso 1 1 calc R . .
C(B4 C 0.31023(13) 0.86005(14) 0.87587(13) 0.0560(6) Uani 1 1 d . A .
H(BD H 0.2853 0.8612 0.9208 0.067 Uiso 1 1 calc R . .
C(M1 C 0.32786(12) 0.85552(11) 0.68453(12) 0.0438(5) Uani 1 1 d . A .
C(M2 C 0.43556(13) 0.86870(11) 0.92307(11) 0.0453(5) Uani 1 1 d . . .
C6 C 0.25225(13) 0.85532(12) 0.65615(12) 0.0481(5) Uani 1 1 d . . .
C7 C 0.21932(13) 0.79557(14) 0.62949(13) 0.0547(6) Uani 1 1 d . A .
C8 C 0.14860(15) 0.79849(17) 0.60380(15) 0.0709(8) Uani 1 1 d . . .
H8A H 0.1264 0.7581 0.5844 0.085 Uiso 1 1 calc R A .
C9 C 0.11139(16) 0.85968(19) 0.60657(16) 0.0755(9) Uani 1 1 d . A .
H9A H 0.0631 0.8614 0.5895 0.091 Uiso 1 1 calc R . .
C10 C 0.14254(17) 0.91810(19) 0.63345(16) 0.0755(9) Uani 1 1 d . . .
H10A H 0.1159 0.9601 0.6358 0.091 Uiso 1 1 calc R A .
C11 C 0.21287(15) 0.91631(14) 0.65731(14) 0.0605(7) Uani 1 1 d . A .
H11A H 0.2347 0.9577 0.6749 0.073 Uiso 1 1 calc R . .
C12 C 0.23457(15) 0.66810(15) 0.62664(15) 0.0625(7) Uani 1 1 d . . .
C13 C 0.40683(13) 0.87355(13) 0.99865(12) 0.0506(6) Uani 1 1 d . . .
C14 C 0.38530(13) 0.81439(14) 1.03526(12) 0.0529(6) Uani 1 1 d . A .
C15 C 0.35888(15) 0.81904(16) 1.10546(13) 0.0633(7) Uani 1 1 d . . .
H15A H 0.3436 0.7786 1.1306 0.076 Uiso 1 1 calc R A .
C16 C 0.35533(15) 0.88395(19) 1.13807(15) 0.0704(8) Uani 1 1 d . A .
H16A H 0.3372 0.8876 1.1860 0.085 Uiso 1 1 calc R . .
C17 C 0.37706(15) 0.94216(18) 1.10317(15) 0.0690(8) Uani 1 1 d . . .
H17A H 0.3747 0.9860 1.1267 0.083 Uiso 1 1 calc R A .
C18 C 0.40268(14) 0.93739(15) 1.03312(14) 0.0603(7) Uani 1 1 d . A .
H18A H 0.4176 0.9782 1.0084 0.072 Uiso 1 1 calc R . .
C19 C 0.38184(15) 0.68594(15) 1.01983(13) 0.0608(7) Uani 1 1 d . . .
N3 N 0.4915(3) 0.96753(9) 0.7584(3) 0.0351(10) Uani 0.50 1 d PG A -1
C1 C 0.5260(2) 1.01169(11) 0.7172(2) 0.0415(13) Uani 0.50 1 d PG A -1
H1A H 0.5602 0.9994 0.6811 0.050 Uiso 0.50 1 calc PR A -1
N4 N 0.50588(15) 1.07753(9) 0.73352(14) 0.0447(15) Uani 0.50 1 d PG A -1
C2 C 0.45630(18) 1.07508(11) 0.78613(17) 0.0464(13) Uani 0.50 1 d PG A -1
H2A H 0.4323 1.1134 0.8078 0.056 Uiso 0.50 1 calc PR A -1
C3 C 0.4474(2) 1.00721(12) 0.8022(2) 0.0408(13) Uani 0.50 1 d PG A -1
H3A H 0.4158 0.9895 0.8380 0.049 Uiso 0.50 1 calc PR A -1
C4 C 0.5306(2) 1.13848(14) 0.6919(2) 0.0648(14) Uani 0.50 1 d PG A -1
H4A H 0.5057 1.1396 0.6444 0.078 Uiso 0.50 1 calc PR A -1
H4B H 0.5830 1.1345 0.6829 0.078 Uiso 0.50 1 calc PR A -1
C5 C 0.5154(3) 1.20588(10) 0.7328(3) 0.089(3) Uani 0.50 1 d PG A -1
H5B H 0.5323 1.2454 0.7040 0.134 Uiso 0.50 1 calc PR A -1
H5C H 0.5407 1.2052 0.7795 0.134 Uiso 0.50 1 calc PR A -1
H5D H 0.4635 1.2103 0.7410 0.134 Uiso 0.50 1 calc PR A -1
C1S C 0.4749(2) 0.4874(3) 0.2236(3) 0.1145(13) Uani 1 1 d . . .
H1SA H 0.4577 0.4446 0.2047 0.172 Uiso 1 1 calc R . .
C2S C 0.44837(19) 0.5490(2) 0.19708(18) 0.0917(11) Uani 1 1 d . . .
H2SA H 0.4125 0.5484 0.1603 0.110 Uiso 1 1 calc R . .
C3S C 0.4730(2) 0.6114(2) 0.22297(19) 0.0944(11) Uani 1 1 d . . .
H3SA H 0.4542 0.6539 0.2048 0.142 Uiso 1 1 calc R . .
C21A C 0.3941(3) 0.6302(3) 0.9581(2) 0.0499(17) Uani 0.65(2) 1 d PG B 1
C22A C 0.4420(4) 0.5727(5) 0.9855(5) 0.081(2) Uani 0.65(2) 1 d PG B 1
H22A H 0.4466 0.5369 0.9480 0.121 Uiso 0.65(2) 1 calc PR B 1
H22B H 0.4209 0.5522 1.0292 0.121 Uiso 0.65(2) 1 calc PR B 1
H22C H 0.4897 0.5915 0.9971 0.121 Uiso 0.65(2) 1 calc PR B 1
C23A C 0.4241(8) 0.6586(3) 0.8884(3) 0.085(3) Uani 0.65(2) 1 d PG B 1
H23A H 0.4292 0.6208 0.8532 0.128 Uiso 0.65(2) 1 calc PR B 1
H23B H 0.4714 0.6795 0.8976 0.128 Uiso 0.65(2) 1 calc PR B 1
H23C H 0.3913 0.6939 0.8689 0.128 Uiso 0.65(2) 1 calc PR B 1
C24A C 0.3194(3) 0.6022(5) 0.9449(7) 0.099(3) Uani 0.65(2) 1 d PG B 1
H24A H 0.3215 0.5650 0.9087 0.149 Uiso 0.65(2) 1 calc PR B 1
H24B H 0.2883 0.6396 0.9270 0.149 Uiso 0.65(2) 1 calc PR B 1
H24C H 0.2999 0.5838 0.9903 0.149 Uiso 0.65(2) 1 calc PR B 1
C21B C 0.3786(7) 0.6298(6) 0.9659(4) 0.052(3) Uani 0.35(2) 1 d PG B 2
C22B C 0.4500(6) 0.5943(13) 0.9779(8) 0.118(7) Uani 0.35(2) 1 d PG B 2
H22D H 0.4536 0.5792 1.0284 0.178 Uiso 0.35(2) 1 calc PR B 2
H22E H 0.4891 0.6268 0.9671 0.178 Uiso 0.35(2) 1 calc PR B 2
H22F H 0.4536 0.5539 0.9458 0.178 Uiso 0.35(2) 1 calc PR B 2
C23B C 0.3730(15) 0.6532(6) 0.8881(5) 0.093(5) Uani 0.35(2) 1 d PG B 2
H23D H 0.3266 0.6763 0.8803 0.139 Uiso 0.35(2) 1 calc PR B 2
H23E H 0.3766 0.6128 0.8560 0.139 Uiso 0.35(2) 1 calc PR B 2
H23F H 0.4122 0.6857 0.8774 0.139 Uiso 0.35(2) 1 calc PR B 2
C24B C 0.3184(7) 0.5799(10) 0.9823(10) 0.097(6) Uani 0.35(2) 1 d PG B 2
H24D H 0.2720 0.6030 0.9745 0.146 Uiso 0.35(2) 1 calc PR B 2
H24E H 0.3220 0.5647 1.0329 0.146 Uiso 0.35(2) 1 calc PR B 2
H24F H 0.3220 0.5395 0.9503 0.146 Uiso 0.35(2) 1 calc PR B 2
C20A C 0.2894(4) 0.6110(3) 0.6469(3) 0.057(2) Uani 0.460(8) 1 d PG C 1
C25A C 0.3500(7) 0.6150(7) 0.5929(4) 0.099(4) Uani 0.460(8) 1 d PG C 1
H25A H 0.3740 0.6601 0.5971 0.149 Uiso 0.460(8) 1 calc PR C 1
H25B H 0.3305 0.6096 0.5438 0.149 Uiso 0.460(8) 1 calc PR C 1
H25C H 0.3847 0.5778 0.6026 0.149 Uiso 0.460(8) 1 calc PR C 1
C26A C 0.3193(5) 0.6192(4) 0.7225(3) 0.092(3) Uani 0.460(8) 1 d PG C 1
H26A H 0.2799 0.6167 0.7576 0.139 Uiso 0.460(8) 1 calc PR C 1
H26B H 0.3434 0.6643 0.7267 0.139 Uiso 0.460(8) 1 calc PR C 1
H26C H 0.3540 0.5820 0.7322 0.139 Uiso 0.460(8) 1 calc PR C 1
C27A C 0.2524(4) 0.5416(3) 0.6404(6) 0.114(4) Uani 0.460(8) 1 d PG C 1
H27A H 0.2130 0.5391 0.6756 0.171 Uiso 0.460(8) 1 calc PR C 1
H27B H 0.2871 0.5044 0.6502 0.171 Uiso 0.460(8) 1 calc PR C 1
H27C H 0.2329 0.5363 0.5913 0.171 Uiso 0.460(8) 1 calc PR C 1
C20B C 0.2903(3) 0.6107(2) 0.6250(3) 0.057(2) Uani 0.540(8) 1 d PG C 2
C25B C 0.3662(5) 0.6355(6) 0.6121(5) 0.143(6) Uani 0.540(8) 1 d PG C 2
H25D H 0.3991 0.5957 0.6125 0.215 Uiso 0.540(8) 1 calc PR C 2
H25E H 0.3801 0.6681 0.6505 0.215 Uiso 0.540(8) 1 calc PR C 2
H25F H 0.3688 0.6589 0.5651 0.215 Uiso 0.540(8) 1 calc PR C 2
C26B C 0.2850(4) 0.5801(5) 0.7000(3) 0.093(3) Uani 0.540(8) 1 d PG C 2
H26D H 0.3218 0.5441 0.7060 0.140 Uiso 0.540(8) 1 calc PR C 2
H26E H 0.2371 0.5595 0.7065 0.140 Uiso 0.540(8) 1 calc PR C 2
H26F H 0.2924 0.6167 0.7361 0.140 Uiso 0.540(8) 1 calc PR C 2
C27B C 0.2711(4) 0.5563(4) 0.5696(4) 0.113(3) Uani 0.540(8) 1 d PG C 2
H27D H 0.3094 0.5213 0.5676 0.169 Uiso 0.540(8) 1 calc PR C 2
H27E H 0.2657 0.5781 0.5220 0.169 Uiso 0.540(8) 1 calc PR C 2
H27F H 0.2257 0.5340 0.5833 0.169 Uiso 0.540(8) 1 calc PR C 2

loop_
_atom_site_aniso_label
_atom_site_aniso_U_11
_atom_site_aniso_U_22
_atom_site_aniso_U_33
_atom_site_aniso_U_23
_atom_site_aniso_U_13
_atom_site_aniso_U_12
Co1 0.0416(3) 0.0350(2) 0.0366(2) 0.000 -0.00251(16) 0.000
N1 0.0432(10) 0.0351(9) 0.0389(9) -0.0002(7) -0.0016(8) -0.0017(8)
N2 0.0436(11) 0.0420(10) 0.0411(9) -0.0062(8) -0.0038(8) 0.0023(8)
N5 0.0413(12) 0.0592(14) 0.0934(16) -0.0109(12) -0.0124(11) -0.0008(10)
N6 0.0937(17) 0.0625(14) 0.0332(9) -0.0063(9) 0.0090(10) -0.0013(12)
O1 0.0713(18) 0.0391(13) 0.0592(16) 0.000 0.0068(14) 0.000
O2A 0.077(5) 0.045(3) 0.072(5) 0.004(2) -0.008(3) 0.011(3)
O2B 0.14(4) 0.045(13) 0.072(18) 0.037(11) 0.046(18) 0.017(15)
O3 0.0602(14) 0.0892(16) 0.139(2) -0.0117(14) -0.0176(13) -0.0155(12)
O4 0.160(2) 0.0923(16) 0.0502(11) 0.0089(11) 0.0209(13) -0.0018(16)
C(A1 0.0485(13) 0.0409(11) 0.0381(11) 0.0038(9) -0.0027(9) -0.0058(10)
C(A2 0.0464(13) 0.0388(11) 0.0420(11) 0.0007(9) -0.0047(10) 0.0006(10)
C(A3 0.0406(12) 0.0438(12) 0.0458(12) -0.0066(9) 0.0002(9) 0.0027(10)
C(A4 0.0464(13) 0.0495(13) 0.0411(11) -0.0075(10) 0.0004(9) 0.0067(11)
C(B1 0.0527(15) 0.0583(14) 0.0399(11) 0.0042(10) -0.0026(10) -0.0047(12)
C(B2 0.0507(15) 0.0609(15) 0.0406(11) -0.0002(10) -0.0079(10) -0.0028(12)
C(B3 0.0403(13) 0.0688(17) 0.0504(13) -0.0063(11) 0.0004(10) 0.0041(11)
C(B4 0.0457(14) 0.0770(18) 0.0454(13) -0.0123(12) 0.0051(11) 0.0056(12)
C(M1 0.0429(13) 0.0430(12) 0.0455(12) -0.0015(9) -0.0039(10) 0.0005(10)
C(M2 0.0501(14) 0.0470(13) 0.0387(11) -0.0073(9) -0.0004(10) 0.0058(10)
C6 0.0456(13) 0.0579(14) 0.0406(11) 0.0027(10) -0.0023(10) 0.0048(11)
C7 0.0434(14) 0.0670(16) 0.0537(14) -0.0033(12) -0.0082(11) 0.0044(12)
C8 0.0482(16) 0.096(2) 0.0684(17) -0.0047(15) -0.0181(13) 0.0020(15)
C9 0.0517(17) 0.111(3) 0.0634(17) 0.0123(17) -0.0134(13) 0.0192(18)
C10 0.065(2) 0.091(2) 0.0704(18) 0.0231(17) 0.0016(15) 0.0305(17)
C11 0.0585(16) 0.0610(16) 0.0621(15) 0.0083(12) 0.0005(12) 0.0119(13)
C12 0.0545(17) 0.0672(17) 0.0656(16) -0.0123(14) -0.0043(13) -0.0031(14)
C13 0.0431(13) 0.0668(16) 0.0420(11) -0.0131(11) -0.0019(10) 0.0080(11)
C14 0.0518(15) 0.0700(17) 0.0367(11) -0.0107(11) 0.0006(10) 0.0039(12)
C15 0.0614(17) 0.087(2) 0.0415(12) -0.0126(13) 0.0037(11) 0.0023(14)
C16 0.0531(17) 0.112(3) 0.0459(14) -0.0279(16) 0.0035(12) 0.0150(16)
C17 0.0603(18) 0.088(2) 0.0590(16) -0.0361(16) -0.0031(13) 0.0175(16)
C18 0.0583(16) 0.0669(16) 0.0555(14) -0.0200(12) -0.0035(12) 0.0102(13)
C19 0.0658(18) 0.0722(18) 0.0442(13) 0.0006(12) -0.0035(12) -0.0004(14)
N3 0.033(3) 0.0417(16) 0.030(3) -0.001(2) 0.0023(19) -0.006(2)
C1 0.040(4) 0.049(3) 0.036(3) 0.004(2) 0.006(2) -0.001(2)
N4 0.047(3) 0.0370(17) 0.050(4) 0.0089(16) -0.004(3) -0.004(2)
C2 0.053(3) 0.041(3) 0.046(3) 0.003(2) -0.001(3) 0.001(2)
C3 0.043(4) 0.038(2) 0.041(3) 0.000(2) 0.008(2) 0.005(2)
C4 0.061(3) 0.051(3) 0.083(4) 0.023(3) 0.012(3) -0.008(3)
C5 0.095(7) 0.046(3) 0.127(8) 0.027(4) -0.005(5) -0.006(3)
C1S 0.091(3) 0.118(3) 0.134(4) -0.011(3) -0.012(2) -0.002(2)
C2S 0.071(2) 0.135(3) 0.069(2) 0.001(2) -0.0036(16) -0.015(2)
C3S 0.087(3) 0.115(3) 0.081(2) 0.012(2) 0.0015(18) 0.001(2)
C21A 0.042(3) 0.050(3) 0.057(4) -0.004(3) -0.001(2) -0.002(2)
C22A 0.079(5) 0.077(4) 0.086(4) -0.005(3) -0.036(4) 0.029(3)
C23A 0.133(8) 0.063(3) 0.061(3) -0.015(2) 0.029(4) -0.003(4)
C24A 0.049(4) 0.126(6) 0.122(8) -0.048(6) -0.011(4) -0.005(4)
C21B 0.045(6) 0.077(8) 0.033(5) -0.004(5) 0.004(4) 0.009(5)
C22B 0.074(10) 0.188(19) 0.094(11) -0.082(11) 0.013(8) 0.003(11)
C23B 0.134(15) 0.101(8) 0.043(5) -0.026(5) 0.006(7) -0.016(9)
C24B 0.073(8) 0.121(12) 0.098(10) -0.060(9) 0.033(7) -0.035(7)
C20A 0.078(5) 0.057(4) 0.035(5) -0.004(3) 0.006(3) -0.013(4)
C25A 0.116(9) 0.108(9) 0.075(5) 0.038(5) 0.056(5) 0.034(6)
C26A 0.099(7) 0.125(7) 0.053(4) -0.010(4) -0.007(4) 0.029(5)
C27A 0.120(7) 0.063(5) 0.158(12) -0.014(5) -0.002(7) -0.018(5)
C20B 0.069(5) 0.063(4) 0.040(4) 0.000(2) 0.003(3) 0.004(3)
C25B 0.082(6) 0.100(8) 0.249(15) 0.061(8) 0.080(8) 0.053(5)
C26B 0.077(5) 0.139(8) 0.064(4) 0.012(5) 0.010(3) 0.024(5)
C27B 0.147(7) 0.093(5) 0.099(6) -0.043(4) -0.018(5) 0.039(5)

loop_
_atom_type_symbol
_atom_type_description
_atom_type_scat_dispersion_real
_atom_type_scat_dispersion_imag
_atom_type_scat_source
C C 0.0033 0.0016 'International Tables Vol C Tables 4.2.6.8 and 6.1.1.4'
H H 0.0000 0.0000 'International Tables Vol C Tables 4.2.6.8 and 6.1.1.4'
N N 0.0061 0.0033 'International Tables Vol C Tables 4.2.6.8 and 6.1.1.4'
O O 0.0106 0.0060 'International Tables Vol C Tables 4.2.6.8 and 6.1.1.4'
Co Co 0.3494 0.9721 'International Tables Vol C Tables 4.2.6.8 and 6.1.1.4'

loop_
_geom_angle_atom_site_label_1
_geom_angle_atom_site_label_2
_geom_angle_atom_site_label_3
_geom_angle
_geom_angle_site_symmetry_1
_geom_angle_site_symmetry_3
O1 Co1 N2 88.98(5) . 2_656
O1 Co1 N2 88.98(5) . .
N2 Co1 N2 177.95(10) 2_656 .
O1 Co1 N1 89.60(5) . .
N2 Co1 N1 89.92(7) 2_656 .
N2 Co1 N1 90.07(7) . .
O1 Co1 N1 89.60(5) . 2_656
N2 Co1 N1 90.07(7) 2_656 2_656
N2 Co1 N1 89.92(7) . 2_656
N1 Co1 N1 179.20(10) . 2_656
O1 Co1 N3 173.71(8) . 2_656
N2 Co1 N3 85.12(12) 2_656 2_656
N2 Co1 N3 96.93(12) . 2_656
N1 Co1 N3 88.23(19) . 2_656
N1 Co1 N3 92.6(2) 2_656 2_656
O1 Co1 N3 173.71(8) . .
N2 Co1 N3 96.93(12) 2_656 .
N2 Co1 N3 85.12(12) . .
N1 Co1 N3 92.56(19) . .
N1 Co1 N3 88.23(19) 2_656 .
N3 Co1 N3 12.58(17) 2_656 .
C(A1 N1 C(A2 105.29(17) . .
C(A1 N1 Co1 127.50(15) . .
C(A2 N1 Co1 127.21(14) . .
C(A3 N2 C(A4 105.00(18) . .
C(A3 N2 Co1 127.55(15) . .
C(A4 N2 Co1 127.45(15) . .
C12 N5 C7 128.3(2) . .
C12 N5 H5A 115.9 . .
C7 N5 H5A 115.9 . .
C19 N6 C14 131.0(2) . .
C19 N6 H6A 114.5 . .
C14 N6 H6A 114.5 . .
O2B O1 O2B 103(3) 2_656 .
O2B O1 O2A 78.7(18) 2_656 .
O2B O1 O2A 56(2) . .
O2B O1 O2A 56(2) 2_656 2_656
O2B O1 O2A 78.7(18) . 2_656
O2A O1 O2A 105.3(6) . 2_656
O2B O1 Co1 128.7(14) 2_656 .
O2B O1 Co1 128.7(14) . .
O2A O1 Co1 127.4(3) . .
O2A O1 Co1 127.4(3) 2_656 .
O1 O2A O2A 37.4(3) . 2_656
O1 O2B O2B 38.7(14) . 2_656
N1 C(A1 C(M2 126.10(19) . 2_656
N1 C(A1 C(B1 110.1(2) . .
C(M2 C(A1 C(B1 123.8(2) 2_656 .
N1 C(A2 C(M1 126.00(19) . .
N1 C(A2 C(B2 110.1(2) . .
C(M1 C(A2 C(B2 123.9(2) . .
N2 C(A3 C(M1 125.9(2) . .
N2 C(A3 C(B3 110.36(19) . .
C(M1 C(A3 C(B3 123.7(2) . .
N2 C(A4 C(M2 125.7(2) . .
N2 C(A4 C(B4 110.27(19) . .
C(M2 C(A4 C(B4 124.1(2) . .
C(B2 C(B1 C(A1 107.2(2) . .
C(B2 C(B1 H(BA 126.4 . .
C(A1 C(B1 H(BA 126.4 . .
C(B1 C(B2 C(A2 107.4(2) . .
C(B1 C(B2 H(BB 126.3 . .
C(A2 C(B2 H(BB 126.3 . .
C(B4 C(B3 C(A3 106.8(2) . .
C(B4 C(B3 H(BC 126.6 . .
C(A3 C(B3 H(BC 126.6 . .
C(B3 C(B4 C(A4 107.6(2) . .
C(B3 C(B4 H(BD 126.2 . .
C(A4 C(B4 H(BD 126.2 . .
C(A3 C(M1 C(A2 123.2(2) . .
C(A3 C(M1 C6 118.2(2) . .
C(A2 C(M1 C6 118.6(2) . .
C(A1 C(M2 C(A4 123.0(2) 2_656 .
C(A1 C(M2 C13 118.91(19) 2_656 .
C(A4 C(M2 C13 118.0(2) . .
C11 C6 C7 118.4(2) . .
C11 C6 C(M1 119.2(2) . .
C7 C6 C(M1 122.4(2) . .
C6 C7 C8 119.9(3) . .
C6 C7 N5 118.0(2) . .
C8 C7 N5 122.1(2) . .
C9 C8 C7 119.8(3) . .
C9 C8 H8A 120.1 . .
C7 C8 H8A 120.1 . .
C10 C9 C8 120.9(3) . .
C10 C9 H9A 119.6 . .
C8 C9 H9A 119.6 . .
C9 C10 C11 119.9(3) . .
C9 C10 H10A 120.1 . .
C11 C10 H10A 120.1 . .
C10 C11 C6 121.1(3) . .
C10 C11 H11A 119.4 . .
C6 C11 H11A 119.4 . .
O3 C12 N5 122.6(3) . .
O3 C12 C20B 119.7(3) . .
N5 C12 C20B 117.0(3) . .
O3 C12 C20A 121.1(3) . .
N5 C12 C20A 115.8(3) . .
C20B C12 C20A 15.2(3) . .
C14 C13 C18 119.3(2) . .
C14 C13 C(M2 120.5(2) . .
C18 C13 C(M2 120.2(2) . .
C13 C14 C15 120.4(2) . .
C13 C14 N6 116.9(2) . .
C15 C14 N6 122.7(2) . .
C16 C15 C14 118.6(3) . .
C16 C15 H15A 120.7 . .
C14 C15 H15A 120.7 . .
C17 C16 C15 121.6(3) . .
C17 C16 H16A 119.2 . .
C15 C16 H16A 119.2 . .
C16 C17 C18 119.6(3) . .
C16 C17 H17A 120.2 . .
C18 C17 H17A 120.2 . .
C17 C18 C13 120.5(3) . .
C17 C18 H18A 119.7 . .
C13 C18 H18A 119.7 . .
O4 C19 N6 122.8(3) . .
O4 C19 C21B 117.4(5) . .
N6 C19 C21B 119.2(4) . .
O4 C19 C21A 123.5(3) . .
N6 C19 C21A 113.6(3) . .
C21B C19 C21A 11.4(5) . .
C1 N3 C3 105.8 . .
C1 N3 Co1 124.20(16) . .
C3 N3 Co1 129.87(15) . .
N3 C1 N4 110.0 . .
N3 C1 H1A 125.0 . .
N4 C1 H1A 125.0 . .
C2 N4 C1 108.6 . .
C2 N4 C4 128.3 . .
C1 N4 C4 122.8 . .
N4 C2 C3 106.1 . .
N4 C2 H2A 127.0 . .
C3 C2 H2A 127.0 . .
C2 C3 N3 109.6 . .
C2 C3 H3A 125.2 . .
N3 C3 H3A 125.2 . .
N4 C4 C5 111.2 . .
N4 C4 H4A 109.4 . .
C5 C4 H4A 109.4 . .
N4 C4 H4B 109.4 . .
C5 C4 H4B 109.4 . .
H4A C4 H4B 108.0 . .
C4 C5 H5B 109.5 . .
C4 C5 H5C 109.5 . .
H5B C5 H5C 109.5 . .
C4 C5 H5D 109.5 . .
H5B C5 H5D 109.5 . .
H5C C5 H5D 109.5 . .
C1S C1S C2S 120.3(2) 2_655 .
C1S C1S H1SA 119.8 2_655 .
C2S C1S H1SA 119.8 . .
C3S C2S C1S 120.9(4) . .
C3S C2S H2SA 119.6 . .
C1S C2S H2SA 119.6 . .
C2S C3S C3S 118.8(2) . 2_655
C2S C3S H3SA 120.6 . .
C3S C3S H3SA 120.6 2_655 .
C22A C21A C24A 109.5 . .
C22A C21A C23A 109.5 . .
C24A C21A C23A 109.5 . .
C22A C21A C19 110.1(4) . .
C24A C21A C19 103.0(4) . .
C23A C21A C19 115.0(4) . .
C21A C22A H22A 109.5 . .
C21A C22A H22B 109.5 . .
H22A C22A H22B 109.5 . .
C21A C22A H22C 109.5 . .
H22A C22A H22C 109.5 . .
H22B C22A H22C 109.5 . .
C21A C23A H23A 109.5 . .
C21A C23A H23B 109.5 . .
H23A C23A H23B 109.5 . .
C21A C23A H23C 109.5 . .
H23A C23A H23C 109.5 . .
H23B C23A H23C 109.5 . .
C21A C24A H24A 109.5 . .
C21A C24A H24B 109.5 . .
H24A C24A H24B 109.5 . .
C21A C24A H24C 109.5 . .
H24A C24A H24C 109.5 . .
H24B C24A H24C 109.5 . .
C19 C21B C24B 111.2(8) . .
C19 C21B C22B 101.5(10) . .
C24B C21B C22B 109.5 . .
C19 C21B C23B 115.4(7) . .
C24B C21B C23B 109.5 . .
C22B C21B C23B 109.5 . .
C21B C22B H22D 109.5 . .
C21B C22B H22E 109.5 . .
H22D C22B H22E 109.5 . .
C21B C22B H22F 109.5 . .
H22D C22B H22F 109.5 . .
H22E C22B H22F 109.5 . .
C21B C23B H23D 109.5 . .
C21B C23B H23E 109.5 . .
H23D C23B H23E 109.5 . .
C21B C23B H23F 109.5 . .
H23D C23B H23F 109.5 . .
H23E C23B H23F 109.5 . .
C21B C24B H24D 109.5 . .
C21B C24B H24E 109.5 . .
H24D C24B H24E 109.5 . .
C21B C24B H24F 109.5 . .
H24D C24B H24F 109.5 . .
H24E C24B H24F 109.5 . .
C25A C20A C27A 109.5 . .
C25A C20A C26A 109.5 . .
C27A C20A C26A 109.5 . .
C25A C20A C12 107.3(7) . .
C27A C20A C12 108.1(5) . .
C26A C20A C12 113.0(5) . .
C20A C25A H25A 109.5 . .
C20A C25A H25B 109.5 . .
H25A C25A H25B 109.5 . .
C20A C25A H25C 109.5 . .
H25A C25A H25C 109.5 . .
H25B C25A H25C 109.5 . .
C20A C26A H26A 109.5 . .
C20A C26A H26B 109.5 . .
H26A C26A H26B 109.5 . .
C20A C26A H26C 109.5 . .
H26A C26A H26C 109.5 . .
H26B C26A H26C 109.5 . .
C20A C27A H27A 109.5 . .
C20A C27A H27B 109.5 . .
H27A C27A H27B 109.5 . .
C20A C27A H27C 109.5 . .
H27A C27A H27C 109.5 . .
H27B C27A H27C 109.5 . .
C27B C20B C26B 109.5 . .
C27B C20B C25B 109.5 . .
C26B C20B C25B 109.5 . .
C27B C20B C12 111.1(4) . .
C26B C20B C12 102.8(4) . .
C25B C20B C12 114.3(5) . .
C20B C25B H25D 109.5 . .
C20B C25B H25E 109.5 . .
H25D C25B H25E 109.5 . .
C20B C25B H25F 109.5 . .
H25D C25B H25F 109.5 . .
H25E C25B H25F 109.5 . .
C20B C26B H26D 109.5 . .
C20B C26B H26E 109.5 . .
H26D C26B H26E 109.5 . .
C20B C26B H26F 109.5 . .
H26D C26B H26F 109.5 . .
H26E C26B H26F 109.5 . .
C20B C27B H27D 109.5 . .
C20B C27B H27E 109.5 . .
H27D C27B H27E 109.5 . .
C20B C27B H27F 109.5 . .
H27D C27B H27F 109.5 . .
H27E C27B H27F 109.5 . .

loop_
_geom_bond_atom_site_label_1
_geom_bond_atom_site_label_2
_geom_bond_distance
_geom_bond_site_symmetry_2
Co1 O1 1.899(2) .
Co1 N2 1.9741(18) 2_656
Co1 N2 1.9741(18) .
Co1 N1 1.9757(16) .
Co1 N1 1.9757(16) 2_656
Co1 N3 2.0293(18) 2_656
Co1 N3 2.0293(18) .
N1 C(A1 1.369(3) .
N1 C(A2 1.377(3) .
N2 C(A3 1.373(3) .
N2 C(A4 1.376(3) .
N5 C12 1.344(3) .
N5 C7 1.403(3) .
N5 H5A 0.8800 .
N6 C19 1.331(3) .
N6 C14 1.406(3) .
N6 H6A 0.8800 .
O1 O2B 1.13(2) 2_656
O1 O2B 1.13(2) .
O1 O2A 1.131(5) .
O1 O2A 1.131(5) 2_656
O2A O2A 1.798(12) 2_656
O2B O2B 1.76(5) 2_656
O3 C12 1.217(3) .
O4 C19 1.212(3) .
C(A1 C(M2 1.380(3) 2_656
C(A1 C(B1 1.436(3) .
C(A2 C(M1 1.386(3) .
C(A2 C(B2 1.430(3) .
C(A3 C(M1 1.382(3) .
C(A3 C(B3 1.434(3) .
C(A4 C(M2 1.391(3) .
C(A4 C(B4 1.426(3) .
C(B1 C(B2 1.332(3) .
C(B1 H(BA 0.9500 .
C(B2 H(BB 0.9500 .
C(B3 C(B4 1.336(3) .
C(B3 H(BC 0.9500 .
C(B4 H(BD 0.9500 .
C(M1 C6 1.497(3) .
C(M2 C(A1 1.380(3) 2_656
C(M2 C13 1.497(3) .
C6 C11 1.384(3) .
C6 C7 1.392(3) .
C7 C8 1.396(3) .
C8 C9 1.367(4) .
C8 H8A 0.9500 .
C9 C10 1.358(5) .
C9 H9A 0.9500 .
C10 C11 1.377(4) .
C10 H10A 0.9500 .
C11 H11A 0.9500 .
C12 C20B 1.514(6) .
C12 C20A 1.544(7) .
C13 C14 1.384(4) .
C13 C18 1.386(3) .
C14 C15 1.389(3) .
C15 C16 1.389(4) .
C15 H15A 0.9500 .
C16 C17 1.355(4) .
C16 H16A 0.9500 .
C17 C18 1.381(4) .
C17 H17A 0.9500 .
C18 H18A 0.9500 .
C19 C21B 1.470(9) .
C19 C21A 1.581(6) .
N3 C1 1.3103 .
N3 C3 1.3810 .
C1 N4 1.3561 .
C1 H1A 0.9500 .
N4 C2 1.3405 .
N4 C4 1.4763 .
C2 C3 1.3503 .
C2 H2A 0.9500 .
C3 H3A 0.9500 .
C4 C5 1.5273 .
C4 H4A 0.9900 .
C4 H4B 0.9900 .
C5 H5B 0.9800 .
C5 H5C 0.9800 .
C5 H5D 0.9800 .
C1S C1S 1.346(8) 2_655
C1S C2S 1.374(5) .
C1S H1SA 0.9500 .
C2S C3S 1.371(5) .
C2S H2SA 0.9500 .
C3S C3S 1.411(7) 2_655
C3S H3SA 0.9500 .
C21A C22A 1.5069 .
C21A C24A 1.5070 .
C21A C23A 1.5070 .
C22A H22A 0.9800 .
C22A H22B 0.9800 .
C22A H22C 0.9800 .
C23A H23A 0.9800 .
C23A H23B 0.9800 .
C23A H23C 0.9800 .
C24A H24A 0.9800 .
C24A H24B 0.9800 .
C24A H24C 0.9800 .
C21B C24B 1.5068 .
C21B C22B 1.5069 .
C21B C23B 1.5072 .
C22B H22D 0.9800 .
C22B H22E 0.9800 .
C22B H22F 0.9800 .
C23B H23D 0.9800 .
C23B H23E 0.9800 .
C23B H23F 0.9800 .
C24B H24D 0.9800 .
C24B H24E 0.9800 .
C24B H24F 0.9800 .
C20A C25A 1.5069 .
C20A C27A 1.5070 .
C20A C26A 1.5070 .
C25A H25A 0.9800 .
C25A H25B 0.9800 .
C25A H25C 0.9800 .
C26A H26A 0.9800 .
C26A H26B 0.9800 .
C26A H26C 0.9800 .
C27A H27A 0.9800 .
C27A H27B 0.9800 .
C27A H27C 0.9800 .
C20B C27B 1.5068 .
C20B C26B 1.5069 .
C20B C25B 1.5072 .
C25B H25D 0.9800 .
C25B H25E 0.9800 .
C25B H25F 0.9800 .
C26B H26D 0.9800 .
C26B H26E 0.9800 .
C26B H26F 0.9800 .
C27B H27D 0.9800 .
C27B H27E 0.9800 .
C27B H27F 0.9800 .
